data_4512273
loop_
_publ_author_name
'Clegg, William'
'Holcroft, James M.'

_publ_section_title
;
 Structural Variation in Mellitate Complexes of First-Row Transition
 Metals: What Chance for Design?
;
_journal_issue 12
_journal_name_full 'Crystal Growth &amp; Design'
_journal_page_first 6282
_journal_paper_doi 10.1021/cg5009736
_journal_volume 14
_journal_year 2014
_chemical_formula_moiety 'C33 H26 Cu2 N4 O15'
_chemical_formula_sum 'C33 H26 Cu2 N4 O15'
_chemical_formula_weight 845.66
_chemical_name_systematic
;
 ?
;
_space_group_crystal_system trigonal
_space_group_IT_number 152
_space_group_name_Hall 'P 31 2"'
_space_group_name_H-M_alt 'P 31 2 1'
_symmetry_space_group_name_Hall 'P 31 2"'
_symmetry_space_group_name_H-M 'P 31 2 1'
_atom_sites_solution_hydrogens mixed
_atom_sites_solution_primary direct
_atom_sites_solution_secondary difmap
_audit_creation_method SHELXL-2014
_cell_angle_alpha 90
_cell_angle_beta 90
_cell_angle_gamma 120
_cell_formula_units_Z 3
_cell_length_a 10.136(3)
_cell_length_b 10.136(3)
_cell_length_c 26.725(7)
_cell_measurement_reflns_used 8094
_cell_measurement_temperature 150(2)
_cell_measurement_theta_max 29.05
_cell_measurement_theta_min 2.37
_cell_volume 2377.8(12)
_computing_cell_refinement 'Bruker APEX2'
_computing_data_collection 'Rigaku CrystalClear'
_computing_data_reduction 'Bruker APEX2'
_computing_molecular_graphics 'Bruker SHELXTL'
_computing_publication_material 'Bruker SHELXTL and local programs'
_computing_structure_refinement 'SHELXL-2014 (Sheldrick, 2014)'
_computing_structure_solution 'Bruker SHELXTL'
_diffrn_ambient_temperature 150(2)
_diffrn_measured_fraction_theta_full 0.976
_diffrn_measured_fraction_theta_max 0.983
_diffrn_measurement_device_type 'Crystal Logic diffractometer and Rigaku Saturn 724+ CCD'
_diffrn_measurement_method 'thick-slice \w scans'
_diffrn_radiation_type synchrotron
_diffrn_radiation_wavelength 0.6889
_diffrn_reflns_av_R_equivalents 0.0494
_diffrn_reflns_av_unetI/netI 0.0383
_diffrn_reflns_Laue_measured_fraction_full 0.976
_diffrn_reflns_Laue_measured_fraction_max 0.983
_diffrn_reflns_limit_h_max 13
_diffrn_reflns_limit_h_min -10
_diffrn_reflns_limit_k_max 13
_diffrn_reflns_limit_k_min -13
_diffrn_reflns_limit_l_max 35
_diffrn_reflns_limit_l_min -21
_diffrn_reflns_number 18414
_diffrn_reflns_point_group_measured_fraction_full 0.980
_diffrn_reflns_point_group_measured_fraction_max 0.985
_diffrn_reflns_theta_full 24.415
_diffrn_reflns_theta_max 27.334
_diffrn_reflns_theta_min 2.367
_diffrn_source 'Diamond Light Source beamline I19'
_exptl_absorpt_coefficient_mu 1.274
_exptl_absorpt_correction_T_max 0.98
_exptl_absorpt_correction_T_min 0.95
_exptl_absorpt_correction_type multi-scan
_exptl_absorpt_process_details SADABS
_exptl_crystal_colour blue
_exptl_crystal_density_diffrn 1.772
_exptl_crystal_density_method 'not measured'
_exptl_crystal_description block
_exptl_crystal_F_000 1290
_exptl_crystal_size_max 0.03
_exptl_crystal_size_mid 0.03
_exptl_crystal_size_min 0.02
_refine_diff_density_max 0.636
_refine_diff_density_min -0.494
_refine_diff_density_rms 0.082
_refine_ls_abs_structure_details
;
 Flack x determined using 1259 quotients [(I+)-(I-)]/[(I+)+(I-)]
 (Parsons, Flack and Wagner, Acta Cryst. B69 (2013) 249-259).
;
_refine_ls_abs_structure_Flack 0.030(9)
_refine_ls_extinction_coef 0.018(7)
_refine_ls_extinction_expression Fc^*^=kFc[1+0.001xFc^2^\l^3^/sin(2\q)]^-1/4^
_refine_ls_extinction_method SHELXL
_refine_ls_goodness_of_fit_ref 1.065
_refine_ls_hydrogen_treatment mixed
_refine_ls_matrix_type full
_refine_ls_number_parameters 258
_refine_ls_number_reflns 3901
_refine_ls_number_restraints 1
_refine_ls_restrained_S_all 1.065
_refine_ls_R_factor_all 0.0581
_refine_ls_R_factor_gt 0.0492
_refine_ls_shift/su_max 0.001
_refine_ls_shift/su_mean 0.000
_refine_ls_structure_factor_coef Fsqd
_refine_ls_weighting_details 'w=1/[\s^2^(Fo^2^)+(0.0887P)^2^+1.0665P] where P=(Fo^2^+2Fc^2^)/3'
_refine_ls_weighting_scheme calc
_refine_ls_wR_factor_gt 0.1393
_refine_ls_wR_factor_ref 0.1449
_reflns_Friedel_coverage 0.729
_reflns_Friedel_fraction_full 0.985
_reflns_Friedel_fraction_max 0.989
_reflns_number_gt 3307
_reflns_number_total 3901
_reflns_threshold_expression 'I > 2\s(I)'
_cod_data_source_file cg5009736_si_001.cif
_cod_data_source_block xcry15
_cod_depositor_comments 'Adding full bibliography for 4512266--4512273.cif.'
_cod_original_cell_volume 2377.8(15)
_cod_database_code 4512273
_shelx_space_group_comment
;
The symmetry employed for this shelxl refinement is uniquely defined
by the following loop, which should always be used as a source of
symmetry information in preference to the above space-group names.
They are only intended as comments.
;
_shelx_estimated_absorpt_t_min 0.963
_shelx_estimated_absorpt_t_max 0.975
_shelxl_version_number 2014-3

loop_
_space_group_symop_operation_xyz
'x, y, z'
'-y, x-y, z+1/3'
'-x+y, -x, z+2/3'
'y, x, -z'
'x-y, -y, -z+2/3'
'-x, -x+y, -z+1/3'

loop_
_atom_site_label
_atom_site_type_symbol
_atom_site_fract_x
_atom_site_fract_y
_atom_site_fract_z
_atom_site_U_iso_or_equiv
_atom_site_adp_type
_atom_site_occupancy
_atom_site_site_symmetry_order
_atom_site_calc_flag
_atom_site_refinement_flags_posn
_atom_site_refinement_flags_adp
_atom_site_refinement_flags_occupancy
Cu Cu 0.66742(8) 0.29043(8) 0.83945(2) 0.0407(3) Uani 1 1 d . . .
C1 C 0.5432(6) 0.4451(6) 0.95929(17) 0.0341(10) Uani 1 1 d . . .
C2 C 0.4619(6) 0.5194(6) 0.95162(17) 0.0325(9) Uani 1 1 d . . .
C3 C 0.4102(6) 0.5676(6) 0.99193(17) 0.0342(10) Uani 1 1 d . . .
C4 C 0.6115(6) 0.4080(6) 0.9137(2) 0.0388(12) Uani 1 1 d . . .
C5 C 0.4303(6) 0.5499(7) 0.89880(18) 0.0364(11) Uani 1 1 d . . .
C6 C 0.3140(7) 0.6407(7) 0.98307(19) 0.0414(12) Uani 1 1 d . . .
O1 O 0.5589(5) 0.2723(5) 0.90320(15) 0.0473(10) Uani 1 1 d . . .
O2 O 0.7117(5) 0.5168(5) 0.89028(15) 0.0473(10) Uani 1 1 d . . .
O3 O 0.4532(4) 0.6840(5) 0.89100(13) 0.0401(8) Uani 1 1 d . . .
O4 O 0.3863(4) 0.4469(5) 0.86715(14) 0.0415(9) Uani 1 1 d . . .
O5 O 0.1939(5) 0.5658(5) 0.95918(16) 0.0466(9) Uani 1 1 d . . .
O6 O 0.3633(6) 0.7713(6) 1.00166(16) 0.0566(12) Uani 1 1 d . . .
H6 H 0.273(9) 0.821(8) 0.986(2) 0.050(18) Uiso 1 1 d . . .
N1 N 0.7829(6) 0.1997(6) 0.87051(16) 0.0397(10) Uani 1 1 d . . .
N2 N 1.1864(7) -0.1329(7) 0.9723(2) 0.0535(13) Uani 1 1 d . . .
C7 C 0.9319(7) 0.2599(7) 0.8628(2) 0.0472(13) Uani 1 1 d . . .
H7 H 0.9838 0.3508 0.8437 0.057 Uiso 1 1 calc R U .
C8 C 1.0144(7) 0.1952(7) 0.8815(2) 0.0478(13) Uani 1 1 d . . .
H8 H 1.1210 0.2417 0.8758 0.057 Uiso 1 1 calc R U .
C9 C 0.9377(7) 0.0609(7) 0.9088(2) 0.0453(13) Uani 1 1 d . . .
C10 C 0.7835(7) -0.0006(7) 0.9162(2) 0.0454(13) Uani 1 1 d . . .
H10 H 0.7279 -0.0930 0.9344 0.054 Uiso 1 1 calc R U .
C11 C 0.7100(7) 0.0715(7) 0.8973(2) 0.0451(13) Uani 1 1 d . . .
H11 H 0.6041 0.0289 0.9035 0.054 Uiso 1 1 calc R U .
C12 C 1.0425(9) -0.2234(8) 0.9582(3) 0.0535(15) Uani 1 1 d . . .
H12 H 0.9968 -0.3303 0.9628 0.064 Uiso 1 1 calc R U .
C13 C 0.9566(8) -0.1633(8) 0.9366(2) 0.0521(14) Uani 1 1 d . . .
H13 H 0.8540 -0.2283 0.9265 0.062 Uiso 1 1 calc R U .
C14 C 1.0252(7) -0.0091(7) 0.9306(3) 0.0509(14) Uani 1 1 d . . .
C15 C 1.1754(9) 0.0827(8) 0.9450(4) 0.071(2) Uani 1 1 d . . .
H15 H 1.2243 0.1900 0.9407 0.085 Uiso 1 1 calc R U .
C16 C 1.2543(9) 0.0162(9) 0.9658(4) 0.072(2) Uani 1 1 d . . .
H16 H 1.3578 0.0786 0.9753 0.086 Uiso 1 1 calc R U .
O7 O 0.5201(5) 0.3306(6) 0.80294(16) 0.0497(10) Uani 1 1 d D . .
H7A H 0.535(9) 0.379(8) 0.772(2) 0.05(2) Uiso 1 1 d D . .
H7B H 0.501(18) 0.396(14) 0.822(4) 0.15(5) Uiso 1 1 d D . .
O8 O 0.4112(12) 0.0000 0.8333 0.124(5) Uani 1 2 d S T P
C17 C 0.275(3) 0.0000 0.8333 0.204(15) Uani 1 2 d S T P

loop_
_atom_site_aniso_label
_atom_site_aniso_U_11
_atom_site_aniso_U_22
_atom_site_aniso_U_33
_atom_site_aniso_U_23
_atom_site_aniso_U_13
_atom_site_aniso_U_12
Cu 0.0498(5) 0.0512(4) 0.0327(3) 0.0043(3) 0.0054(3) 0.0339(3)
C1 0.032(2) 0.043(3) 0.029(2) -0.0005(19) 0.0003(18) 0.019(2)
C2 0.033(2) 0.039(3) 0.030(2) 0.0012(19) 0.0002(19) 0.022(2)
C3 0.041(3) 0.038(3) 0.030(2) 0.002(2) 0.002(2) 0.025(2)
C4 0.041(3) 0.045(3) 0.036(2) -0.001(2) -0.005(2) 0.026(3)
C5 0.028(2) 0.052(3) 0.032(2) 0.005(2) 0.0016(19) 0.023(2)
C6 0.057(3) 0.047(3) 0.032(2) 0.007(2) 0.004(2) 0.035(2)
O1 0.052(2) 0.053(2) 0.045(2) 0.0004(18) 0.0023(18) 0.032(2)
O2 0.043(2) 0.057(2) 0.0387(19) 0.0049(18) 0.0083(17) 0.023(2)
O3 0.0392(19) 0.045(2) 0.0346(16) 0.0066(15) -0.0006(14) 0.0195(17)
O4 0.039(2) 0.053(2) 0.0305(16) -0.0012(16) -0.0042(15) 0.0214(18)
O5 0.039(2) 0.051(2) 0.056(2) 0.0185(19) 0.0080(18) 0.0274(19)
O6 0.083(3) 0.064(3) 0.047(2) -0.006(2) -0.012(2) 0.056(3)
N1 0.045(3) 0.041(2) 0.038(2) 0.0047(19) 0.0050(19) 0.025(2)
N2 0.056(3) 0.053(3) 0.061(3) 0.001(2) -0.004(3) 0.034(3)
C7 0.048(3) 0.047(3) 0.052(3) 0.009(3) 0.000(3) 0.027(3)
C8 0.043(3) 0.047(3) 0.058(3) 0.003(3) -0.004(3) 0.026(3)
C9 0.050(3) 0.044(3) 0.048(3) -0.003(2) -0.009(2) 0.029(3)
C10 0.046(3) 0.038(3) 0.047(3) 0.004(2) -0.003(2) 0.017(2)
C11 0.044(3) 0.046(3) 0.046(3) 0.008(2) 0.005(2) 0.022(3)
C12 0.067(4) 0.046(3) 0.057(3) 0.005(3) 0.004(3) 0.035(3)
C13 0.058(4) 0.055(4) 0.053(3) -0.001(3) -0.003(3) 0.035(3)
C14 0.054(4) 0.049(3) 0.060(3) 0.005(3) -0.003(3) 0.033(3)
C15 0.058(4) 0.042(3) 0.118(7) 0.010(4) -0.023(4) 0.028(3)
C16 0.059(4) 0.050(4) 0.113(6) 0.005(4) -0.025(4) 0.033(4)
O7 0.050(2) 0.067(3) 0.037(2) -0.0008(19) 0.0000(17) 0.033(2)
O8 0.083(5) 0.083(7) 0.207(14) -0.043(8) -0.022(4) 0.042(4)
C17 0.145(14) 0.28(4) 0.23(3) 0.00(3) 0.002(16) 0.14(2)

loop_
_atom_type_symbol
_atom_type_description
_atom_type_scat_dispersion_real
_atom_type_scat_dispersion_imag
_atom_type_scat_source
C C 0.0029 0.0015 'International Tables Vol C Tables 4.2.6.8 and 6.1.1.4'
H H 0.0000 0.0000 'International Tables Vol C Tables 4.2.6.8 and 6.1.1.4'
N N 0.0057 0.0031 'International Tables Vol C Tables 4.2.6.8 and 6.1.1.4'
O O 0.0101 0.0057 'International Tables Vol C Tables 4.2.6.8 and 6.1.1.4'
Cu Cu 0.2021 1.2021 'International Tables Vol C Tables 4.2.6.8 and 6.1.1.4'

loop_
_geom_angle_atom_site_label_1
_geom_angle_atom_site_label_2
_geom_angle_atom_site_label_3
_geom_angle
_geom_angle_site_symmetry_1
_geom_angle_site_symmetry_3
O1 Cu O3 176.58(16) . 5_666
O1 Cu N1 91.50(17) . .
O1 Cu O7 90.10(17) . .
O1 Cu O8 76.85(18) . .
O3 Cu N1 91.82(17) 5_666 .
O3 Cu O7 86.86(17) 5_666 .
O3 Cu O8 103.99(17) 5_666 .
N1 Cu O7 166.4(2) . .
N1 Cu O8 89.4(3) . .
O7 Cu O8 77.8(2) . .
C2 C1 C3 120.2(4) . 4_557
C2 C1 C4 118.7(4) . .
C3 C1 C4 121.0(4) 4_557 .
C1 C2 C3 120.6(4) . .
C1 C2 C5 119.6(4) . .
C3 C2 C5 119.8(4) . .
C1 C3 C2 119.0(4) 4_557 .
C1 C3 C6 120.9(4) 4_557 .
C2 C3 C6 120.0(4) . .
C1 C4 O1 117.1(5) . .
C1 C4 O2 117.0(5) . .
O1 C4 O2 125.9(5) . .
C2 C5 O3 115.2(5) . .
C2 C5 O4 119.2(5) . .
O3 C5 O4 125.6(5) . .
C3 C6 O5 117.2(5) . .
C3 C6 O6 116.1(5) . .
O5 C6 O6 126.7(5) . .
Cu O1 C4 100.5(4) . .
Cu O3 C5 114.4(3) 5_566 .
C6 O6 H6 107(3) . .
Cu N1 C7 121.1(4) . .
Cu N1 C11 120.3(4) . .
C7 N1 C11 118.5(5) . .
H6 N2 C12 124(4) 1_645 .
H6 N2 C16 114(4) 1_645 .
C12 N2 C16 121.0(6) . .
N1 C7 H7 118.6 . .
N1 C7 C8 122.7(6) . .
H7 C7 C8 118.6 . .
C7 C8 H8 120.7 . .
C7 C8 C9 118.5(6) . .
H8 C8 C9 120.7 . .
C8 C9 C10 118.1(5) . .
C8 C9 C14 119.5(6) . .
C10 C9 C14 122.3(5) . .
C9 C10 H10 120.0 . .
C9 C10 C11 120.0(5) . .
H10 C10 C11 120.0 . .
N1 C11 C10 122.1(6) . .
N1 C11 H11 119.0 . .
C10 C11 H11 119.0 . .
N2 C12 H12 119.4 . .
N2 C12 C13 121.2(6) . .
H12 C12 C13 119.4 . .
C12 C13 H13 121.0 . .
C12 C13 C14 118.1(7) . .
H13 C13 C14 121.0 . .
C9 C14 C13 120.2(6) . .
C9 C14 C15 120.0(5) . .
C13 C14 C15 119.8(6) . .
C14 C15 H15 120.3 . .
C14 C15 C16 119.3(6) . .
H15 C15 C16 120.3 . .
N2 C16 C15 120.6(7) . .
N2 C16 H16 119.7 . .
C15 C16 H16 119.7 . .
Cu O7 H7A 127(5) . .
Cu O7 H7B 108(9) . .
H7A O7 H7B 99(9) . .
Cu O8 Cu 132.4(5) . 5_556
Cu O8 C17 113.8(2) . .
Cu O8 C17 113.8(2) 5_556 .

loop_
_geom_bond_atom_site_label_1
_geom_bond_atom_site_label_2
_geom_bond_distance
_geom_bond_site_symmetry_2
Cu O1 1.986(4) .
Cu O3 1.941(4) 5_666
Cu N1 1.995(5) .
Cu O7 1.989(5) .
Cu O8 2.792(5) .
C1 C2 1.382(7) .
C1 C3 1.405(6) 4_557
C1 C4 1.538(7) .
C2 C3 1.389(6) .
C2 C5 1.513(6) .
C3 C1 1.405(6) 4_557
C3 C6 1.509(7) .
C4 O1 1.233(7) .
C4 O2 1.233(7) .
C5 O3 1.276(7) .
C5 O4 1.240(7) .
C6 O5 1.242(7) .
C6 O6 1.260(8) .
O3 Cu 1.941(4) 5_566
O6 H6 1.31(7) .
N1 C7 1.332(8) .
N1 C11 1.337(8) .
N2 H6 1.24(7) 1_645
N2 C12 1.331(10) .
N2 C16 1.322(10) .
C7 H7 0.950 .
C7 C8 1.389(8) .
C8 H8 0.950 .
C8 C9 1.390(9) .
C9 C10 1.377(9) .
C9 C14 1.503(8) .
C10 H10 0.950 .
C10 C11 1.375(8) .
C11 H11 0.950 .
C12 H12 0.950 .
C12 C13 1.412(9) .
C13 H13 0.950 .
C13 C14 1.366(9) .
C14 C15 1.384(10) .
C15 H15 0.950 .
C15 C16 1.393(9) .
C16 H16 0.950 .
O7 H7A 0.93(6) .
O7 H7B 0.94(6) .
O8 Cu 2.792(5) 5_556
O8 C17 1.38(3) .

loop_
_geom_hbond_atom_site_label_D
_geom_hbond_atom_site_label_H
_geom_hbond_atom_site_label_A
_geom_hbond_distance_DH
_geom_hbond_distance_HA
_geom_hbond_distance_DA
_geom_hbond_angle_DHA
_geom_hbond_site_symmetry_A
O6 H6 N2 1.31(5) 1.24(5) 2.553(7) 179(8) 1_465
O7 H7A O5 0.93(6) 1.92(6) 2.768(6) 152(7) 5_666
O7 H7B O4 0.94(6) 1.91(9) 2.788(6) 156(13) .

loop_
_geom_torsion_atom_site_label_1
_geom_torsion_atom_site_label_2
_geom_torsion_atom_site_label_3
_geom_torsion_atom_site_label_4
_geom_torsion
_geom_torsion_site_symmetry_1
_geom_torsion_site_symmetry_4
C3 C1 C2 C3 3.4(7) 4_557 .
C3 C1 C2 C5 -177.2(5) 4_557 .
C4 C1 C2 C3 -174.1(5) . .
C4 C1 C2 C5 5.4(8) . .
C1 C2 C3 C1 1.7(8) . 4_557
C1 C2 C3 C6 -176.6(5) . .
C5 C2 C3 C1 -177.8(5) . 4_557
C5 C2 C3 C6 4.0(8) . .
C2 C1 C4 O1 -113.5(6) . .
C2 C1 C4 O2 64.8(7) . .
C3 C1 C4 O1 69.1(7) 4_557 .
C3 C1 C4 O2 -112.6(6) 4_557 .
C1 C2 C5 O3 -134.8(5) . .
C1 C2 C5 O4 44.9(7) . .
C3 C2 C5 O3 44.6(7) . .
C3 C2 C5 O4 -135.7(6) . .
C1 C3 C6 O5 -120.8(6) 4_557 .
C1 C3 C6 O6 57.9(7) 4_557 .
C2 C3 C6 O5 57.4(7) . .
C2 C3 C6 O6 -123.9(6) . .
C1 C4 O1 Cu 174.1(4) . .
O2 C4 O1 Cu -4.1(6) . .
C2 C5 O3 Cu -169.2(3) . 5_566
O4 C5 O3 Cu 11.2(7) . 5_566
Cu N1 C7 C8 -176.4(5) . .
C11 N1 C7 C8 -0.1(9) . .
N1 C7 C8 C9 0.9(10) . .
C7 C8 C9 C10 -0.5(9) . .
C7 C8 C9 C14 -178.4(6) . .
C8 C9 C10 C11 -0.7(9) . .
C14 C9 C10 C11 177.2(6) . .
Cu N1 C11 C10 175.2(5) . .
C7 N1 C11 C10 -1.1(9) . .
C9 C10 C11 N1 1.6(9) . .
H6 N2 C12 C13 -172(4) 1_645 .
C16 N2 C12 C13 -1.1(11) . .
N2 C12 C13 C14 -0.2(10) . .
C12 C13 C14 C9 -178.7(6) . .
C12 C13 C14 C15 0.9(11) . .
C8 C9 C14 C13 -149.8(6) . .
C8 C9 C14 C15 30.6(10) . .
C10 C9 C14 C13 32.4(10) . .
C10 C9 C14 C15 -147.2(7) . .
C9 C14 C15 C16 179.1(8) . .
C13 C14 C15 C16 -0.5(13) . .
H6 N2 C16 C15 173(4) 1_645 .
C12 N2 C16 C15 1.5(14) . .
C14 C15 C16 N2 -0.8(15) . .
